data_7037539
loop_
_publ_author_name
'Hou, Jin-Le'
'Luo, Wen'
'Wu, Yin-Yin'
'Su, Hu-Chao'
'Zhang, Guang-Lin'
'Zhu, Qin-Yu'
'Dai, Jie'

_publ_section_title
;
 Two Ti13-oxo-clusters showing non-compact structures, film electrode
 preparation and photocurrent properties.
;
_journal_issue 46
_journal_name_full 'Dalton transactions (Cambridge, England : 2003)'
_journal_page_first 19829
_journal_page_last 19835
_journal_paper_doi 10.1039/c5dt03153b
_journal_volume 44
_journal_year 2015
_chemical_formula_sum 'C108 H140 Cl4 O54 Ti13'
_chemical_formula_weight 3066.69
_space_group_crystal_system tetragonal
_space_group_IT_number 88
_space_group_name_Hall '-I 4ad'
_space_group_name_H-M_alt 'I 41/a'
_symmetry_space_group_name_Hall '-I 4ad'
_symmetry_space_group_name_H-M 'I 41/a :2'
_atom_sites_solution_hydrogens geom
_audit_creation_method SHELXL-2014/7
_audit_update_record
;
2015-08-10 deposited with the CCDC.
2015-10-14 downloaded from the CCDC.
;
_cell_angle_alpha 90
_cell_angle_beta 90
_cell_angle_gamma 90
_cell_formula_units_Z 8
_cell_length_a 25.876(3)
_cell_length_b 25.876(3)
_cell_length_c 43.429(6)
_cell_measurement_reflns_used 45786
_cell_measurement_temperature 293(2)
_cell_measurement_theta_max 27.5
_cell_measurement_theta_min 3.0
_cell_volume 29079(6)
_computing_cell_refinement 'CrystalClear (Rigaku Corp., 2000)'
_computing_data_collection 'CrystalClear (Rigaku Corp., 2000)'
_computing_data_reduction 'CrystalClear (Rigaku Corp., 2000)'
_computing_molecular_graphics 'SHELXL-2014/7 (Sheldrick, 2014)'
_computing_publication_material 'SHELXL-2014/7 (Sheldrick, 2014)'
_computing_structure_refinement 'SHELXL-2014/7 (Sheldrick, 2014)'
_computing_structure_solution 'SHELXL-2014/7 (Sheldrick, 2014)'
_diffrn_ambient_temperature 293(2)
_diffrn_measured_fraction_theta_full 0.958
_diffrn_measured_fraction_theta_max 0.958
_diffrn_measurement_device_type 'Rigaku Saturn'
_diffrn_radiation_type MoK\a
_diffrn_radiation_wavelength 0.71075
_diffrn_reflns_av_R_equivalents 0.1192
_diffrn_reflns_av_unetI/netI 0.0661
_diffrn_reflns_laue_measured_fraction_full 0.958
_diffrn_reflns_laue_measured_fraction_max 0.958
_diffrn_reflns_limit_h_max 27
_diffrn_reflns_limit_h_min -30
_diffrn_reflns_limit_k_max 28
_diffrn_reflns_limit_k_min -30
_diffrn_reflns_limit_l_max 51
_diffrn_reflns_limit_l_min -51
_diffrn_reflns_number 111842
_diffrn_reflns_point_group_measured_fraction_full 0.958
_diffrn_reflns_point_group_measured_fraction_max 0.958
_diffrn_reflns_theta_full 24.999
_diffrn_reflns_theta_max 24.999
_diffrn_reflns_theta_min 3.117
_exptl_absorpt_coefficient_mu 0.825
_exptl_absorpt_correction_T_max 1.0000
_exptl_absorpt_correction_T_min 0.9100
_exptl_absorpt_correction_type multi-scan
_exptl_absorpt_process_details 'Jacobson, R. (1998) Private communication '
_exptl_crystal_colour Orange
_exptl_crystal_density_diffrn 1.401
_exptl_crystal_description Block
_exptl_crystal_F_000 12592
_exptl_crystal_size_max 0.400
_exptl_crystal_size_mid 0.350
_exptl_crystal_size_min 0.300
_refine_diff_density_max 0.513
_refine_diff_density_min -0.414
_refine_diff_density_rms 0.059
_refine_ls_extinction_method none
_refine_ls_goodness_of_fit_ref 1.218
_refine_ls_hydrogen_treatment constr
_refine_ls_matrix_type full
_refine_ls_number_parameters 806
_refine_ls_number_reflns 12264
_refine_ls_number_restraints 58
_refine_ls_restrained_S_all 1.223
_refine_ls_R_factor_all 0.1579
_refine_ls_R_factor_gt 0.1353
_refine_ls_shift/su_max 0.009
_refine_ls_shift/su_mean 0.000
_refine_ls_structure_factor_coef Fsqd
_refine_ls_weighting_details 'w=1/[\s^2^(Fo^2^)+(0.0010P)^2^+230.0000P] where P=(Fo^2^+2Fc^2^)/3'
_refine_ls_weighting_scheme calc
_refine_ls_wR_factor_gt 0.1891
_refine_ls_wR_factor_ref 0.1990
_reflns_Friedel_coverage 0.000
_reflns_number_gt 10316
_reflns_number_total 12264
_reflns_threshold_expression 'I > 2\s(I)'
_cod_data_source_file c5dt03153b2.cif
_cod_data_source_block 2
_cod_original_cell_volume 29079(8)
_cod_database_code 7037539
_shelx_shelxl_version_number 2014/7
_shelx_space_group_comment
;
The symmetry employed for this shelxl refinement is uniquely defined
by the following loop, which should always be used as a source of
symmetry information in preference to the above space-group names.
They are only intended as comments.
;
_shelx_estimated_absorpt_t_min 0.734
_shelx_estimated_absorpt_t_max 0.790

loop_
_space_group_symop_operation_xyz
'x, y, z'
'-y+3/4, x+1/4, z+1/4'
'-x+1/2, -y, z+1/2'
'y+3/4, -x+3/4, z+3/4'
'x+1/2, y+1/2, z+1/2'
'-y+5/4, x+3/4, z+3/4'
'-x+1, -y+1/2, z+1'
'y+5/4, -x+5/4, z+5/4'
'-x, -y, -z'
'y-3/4, -x-1/4, -z-1/4'
'x-1/2, y, -z-1/2'
'-y-3/4, x-3/4, -z-3/4'
'-x+1/2, -y+1/2, -z+1/2'
'y-1/4, -x+1/4, -z+1/4'
'x, y+1/2, -z'
'-y-1/4, x-1/4, -z-1/4'

loop_
_atom_site_label
_atom_site_type_symbol
_atom_site_fract_x
_atom_site_fract_y
_atom_site_fract_z
_atom_site_U_iso_or_equiv
_atom_site_adp_type
_atom_site_occupancy
_atom_site_site_symmetry_order
_atom_site_calc_flag
_atom_site_refinement_flags_posn
_atom_site_refinement_flags_adp
_atom_site_refinement_flags_occupancy
Ti1 Ti 0.59879(7) 0.01067(6) 0.37828(4) 0.0815(5) Uani 1 1 d . . .
Ti2 Ti 0.53221(5) 0.12179(5) 0.38612(3) 0.0560(4) Uani 1 1 d . . .
Ti3 Ti 0.45071(5) 0.19785(5) 0.43056(3) 0.0553(4) Uani 1 1 d . . .
Ti4 Ti 0.5000 0.2500 0.3750 0.0507(6) Uani 1 4 d S T P
Ti5 Ti 0.08022(7) 0.00376(6) 0.63028(5) 0.1005(7) Uani 1 1 d . . .
Ti6 Ti 0.06053(5) 0.13238(5) 0.63598(3) 0.0599(4) Uani 1 1 d . . .
Ti7 Ti 0.0000 0.2500 0.6250 0.0496(6) Uani 1 4 d S T P
Ti8 Ti -0.07177(6) 0.25654(5) 0.68048(3) 0.0631(4) Uani 1 1 d . . .
O1 O 0.4979(2) 0.1451(2) 0.31080(12) 0.0633(14) Uani 1 1 d . . .
O2 O 0.48131(19) 0.09835(18) 0.35346(12) 0.0621(13) Uani 1 1 d . . .
O3 O 0.59729(19) 0.13571(19) 0.40899(12) 0.0647(14) Uani 1 1 d . . .
O4 O 0.6435(2) 0.0629(2) 0.40846(14) 0.0799(17) Uani 1 1 d . . .
O5 O 0.6618(3) 0.0057(2) 0.35530(18) 0.101(2) Uani 1 1 d . . .
O6 O 0.5906(2) 0.0833(2) 0.35393(13) 0.0681(15) Uani 1 1 d . . .
O7 O 0.6026(2) 0.1416(2) 0.31754(13) 0.0722(15) Uani 1 1 d . . .
O8 O 0.6133(3) -0.0404(2) 0.40344(16) 0.100(2) Uani 1 1 d D . .
O9 O 0.5600(3) -0.0216(3) 0.35107(18) 0.109(2) Uani 1 1 d . . .
O10 O 0.5387(2) 0.04699(19) 0.39833(13) 0.0689(15) Uani 1 1 d . . .
O11 O 0.53707(17) 0.18600(16) 0.36550(11) 0.0528(12) Uani 1 1 d . . .
O12 O 0.49046(18) 0.14040(18) 0.41490(11) 0.0596(13) Uani 1 1 d . . .
O13 O 0.4664(2) 0.1891(2) 0.46910(13) 0.0738(15) Uani 1 1 d . . .
O14 O 0.5000 0.2500 0.42085(15) 0.0530(17) Uani 1 2 d S T P
O15 O -0.0765(2) 0.18007(19) 0.68978(12) 0.0767(17) Uani 1 1 d . . .
O16 O -0.1028(2) 0.13727(19) 0.64778(13) 0.0652(14) Uani 1 1 d . . .
O17 O 0.0028(2) 0.1022(2) 0.66080(13) 0.0695(15) Uani 1 1 d . . .
O18 O 0.0169(3) 0.0168(2) 0.66225(18) 0.104(2) Uani 1 1 d . . .
O19 O 0.0302(3) -0.0399(3) 0.6102(2) 0.137(3) Uani 1 1 d . . .
O20 O 0.0392(2) 0.0645(2) 0.60605(15) 0.0813(18) Uani 1 1 d . . .
O21 O -0.0032(2) 0.1010(3) 0.56775(16) 0.089(2) Uani 1 1 d . . .
O22 O 0.1292(3) -0.0009(3) 0.60197(19) 0.120(3) Uani 1 1 d . . .
O23 O 0.1033(3) -0.0418(2) 0.6577(2) 0.121(3) Uani 1 1 d . . .
O24 O 0.1054(2) 0.07196(19) 0.64728(14) 0.0757(16) Uani 1 1 d . . .
O25 O 0.0809(2) 0.17475(17) 0.66421(11) 0.0629(14) Uani 1 1 d . . .
O26 O 0.01442(17) 0.17756(17) 0.61559(10) 0.0531(12) Uani 1 1 d . . .
O27 O 0.0000 0.2500 0.57921(15) 0.0564(17) Uani 1 2 d S T P
O28 O -0.0648(3) 0.2752(2) 0.71875(12) 0.0886(19) Uani 1 1 d . . .
C1 C 0.4369(3) 0.0775(3) 0.30694(19) 0.064(2) Uani 1 1 d . . .
C2 C 0.3843(3) 0.0764(3) 0.31215(19) 0.068(2) Uani 1 1 d . . .
C3 C 0.3548(3) 0.0418(3) 0.2950(2) 0.078(3) Uani 1 1 d . . .
H3 H 0.3192 0.0410 0.2980 0.094 Uiso 1 1 calc R U .
C4 C 0.3761(4) 0.0091(4) 0.2741(2) 0.094(3) Uani 1 1 d . . .
H4 H 0.3557 -0.0150 0.2639 0.113 Uiso 1 1 calc R U .
C5 C 0.4292(4) 0.0121(4) 0.2682(2) 0.101(3) Uani 1 1 d . . .
H5 H 0.4444 -0.0085 0.2531 0.121 Uiso 1 1 calc R U .
C6 C 0.4584(4) 0.0464(4) 0.2852(2) 0.088(3) Uani 1 1 d . . .
H6 H 0.4938 0.0482 0.2817 0.106 Uiso 1 1 calc R U .
C7 C 0.4738(3) 0.1109(3) 0.3257(2) 0.060(2) Uani 1 1 d . . .
C8 C 0.6355(3) 0.1083(3) 0.4165(2) 0.067(2) Uani 1 1 d . . .
C9 C 0.6793(4) 0.0271(4) 0.3299(3) 0.088(3) Uani 1 1 d . . .
C10 C 0.6587(3) 0.0726(3) 0.3164(2) 0.071(2) Uani 1 1 d . . .
C11 C 0.6810(4) 0.0923(4) 0.2908(2) 0.102(3) Uani 1 1 d . . .
H11 H 0.6681 0.1228 0.2825 0.122 Uiso 1 1 calc R U .
C12 C 0.7216(5) 0.0686(5) 0.2768(3) 0.145(5) Uani 1 1 d . . .
C13 C 0.7411(5) 0.0231(6) 0.2887(4) 0.146(6) Uani 1 1 d . . .
H13 H 0.7676 0.0058 0.2785 0.175 Uiso 1 1 calc R U .
C14 C 0.7218(4) 0.0038(5) 0.3151(3) 0.118(4) Uani 1 1 d . . .
H14 H 0.7367 -0.0254 0.3238 0.142 Uiso 1 1 calc R U .
C15 C 0.6154(3) 0.1004(3) 0.3305(2) 0.065(2) Uani 1 1 d . . .
C16 C 0.6393(8) -0.0816(7) 0.4194(6) 0.261(10) Uani 1 1 d D U .
H16 H 0.6437 -0.0736 0.4413 0.313 Uiso 1 1 calc R U .
C17 C 0.6080(9) -0.1298(9) 0.4149(8) 0.364(14) Uani 1 1 d D U .
H17A H 0.5730 -0.1206 0.4100 0.546 Uiso 1 1 calc R U .
H17B H 0.6084 -0.1498 0.4335 0.546 Uiso 1 1 calc R U .
H17C H 0.6225 -0.1497 0.3984 0.546 Uiso 1 1 calc R U .
C18 C 0.6893(9) -0.0847(9) 0.4036(7) 0.349(14) Uani 1 1 d D U .
H18A H 0.6839 -0.0835 0.3818 0.524 Uiso 1 1 calc R U .
H18B H 0.7061 -0.1165 0.4090 0.524 Uiso 1 1 calc R U .
H18C H 0.7106 -0.0561 0.4098 0.524 Uiso 1 1 calc R U .
C19 C 0.5453(8) -0.0637(10) 0.3352(6) 0.240(12) Uani 1 1 d . . .
H19 H 0.5582 -0.0910 0.3488 0.288 Uiso 1 1 calc R U .
C20 C 0.5726(8) -0.0745(9) 0.3091(5) 0.258(12) Uani 1 1 d . . .
H20A H 0.5604 -0.0531 0.2926 0.387 Uiso 1 1 calc R U .
H20B H 0.5679 -0.1102 0.3038 0.387 Uiso 1 1 calc R U .
H20C H 0.6086 -0.0679 0.3126 0.387 Uiso 1 1 calc R U .
C21 C 0.4916(8) -0.0757(7) 0.3352(4) 0.218(9) Uani 1 1 d . . .
H21A H 0.4787 -0.0748 0.3559 0.327 Uiso 1 1 calc R U .
H21B H 0.4865 -0.1096 0.3267 0.327 Uiso 1 1 calc R U .
H21C H 0.4734 -0.0508 0.3229 0.327 Uiso 1 1 calc R U .
C22 C 0.5041(4) 0.0181(4) 0.4177(3) 0.110(4) Uani 1 1 d . . .
H22 H 0.5147 -0.0175 0.4134 0.132 Uiso 1 1 calc R U .
C23 C 0.5171(7) 0.0229(6) 0.4503(3) 0.178(7) Uani 1 1 d . . .
H23A H 0.5468 0.0021 0.4548 0.266 Uiso 1 1 calc R U .
H23B H 0.4884 0.0115 0.4626 0.266 Uiso 1 1 calc R U .
H23C H 0.5246 0.0584 0.4550 0.266 Uiso 1 1 calc R U .
C24 C 0.4513(6) 0.0185(6) 0.4058(4) 0.177(7) Uani 1 1 d . . .
H24A H 0.4331 -0.0113 0.4132 0.266 Uiso 1 1 calc R U .
H24B H 0.4522 0.0180 0.3837 0.266 Uiso 1 1 calc R U .
H24C H 0.4340 0.0493 0.4126 0.266 Uiso 1 1 calc R U .
C25 C 0.4831(11) 0.1582(13) 0.5024(6) 0.316(13) Uani 1 1 d D U .
H25 H 0.4719 0.1227 0.4982 0.380 Uiso 1 1 calc R U .
C26 C 0.5398(9) 0.1553(11) 0.4953(5) 0.296(12) Uani 1 1 d . U .
H26A H 0.5458 0.1283 0.4806 0.444 Uiso 1 1 calc R U .
H26B H 0.5587 0.1481 0.5138 0.444 Uiso 1 1 calc R U .
H26C H 0.5511 0.1877 0.4869 0.444 Uiso 1 1 calc R U .
C27 C 0.4347(14) 0.1815(16) 0.5156(9) 0.48(3) Uiso 1 1 d D . .
H27A H 0.4139 0.1953 0.4993 0.714 Uiso 1 1 calc R U .
H27B H 0.4438 0.2088 0.5297 0.714 Uiso 1 1 calc R U .
H27C H 0.4156 0.1554 0.5264 0.714 Uiso 1 1 calc R U .
C29 C -0.0882(4) 0.0896(3) 0.6937(2) 0.081(3) Uani 1 1 d . . .
C30 C -0.1288(5) 0.0838(4) 0.7145(3) 0.113(4) Uani 1 1 d . . .
H30 H -0.1531 0.1100 0.7168 0.136 Uiso 1 1 calc R U .
C31 C -0.1329(5) 0.0390(4) 0.7317(3) 0.127(5) Uani 1 1 d . . .
H31 H -0.1603 0.0352 0.7454 0.153 Uiso 1 1 calc R U .
C32 C -0.0981(5) 0.0009(4) 0.7291(3) 0.118(4) Uani 1 1 d . . .
H32 H -0.1007 -0.0286 0.7413 0.141 Uiso 1 1 calc R U .
C33 C -0.0577(4) 0.0059(4) 0.7079(2) 0.096(3) Uani 1 1 d . . .
H33 H -0.0345 -0.0212 0.7052 0.115 Uiso 1 1 calc R U .
C34 C -0.0520(4) 0.0506(3) 0.6909(2) 0.076(2) Uani 1 1 d . . .
C35 C -0.0877(3) 0.1399(3) 0.6752(2) 0.066(2) Uani 1 1 d . . .
C36 C -0.0070(4) 0.0551(4) 0.6693(2) 0.082(3) Uani 1 1 d . . .
C37 C 0.0003(3) -0.0354(3) 0.5869(2) 0.126(5) Uani 1 1 d G . .
C38 C -0.0086(3) 0.0111(3) 0.5718(2) 0.106(4) Uani 1 1 d G . .
C39 C -0.0412(4) 0.0127(3) 0.5464(2) 0.154(6) Uani 1 1 d G . .
H39 H -0.0471 0.0438 0.5363 0.185 Uiso 1 1 calc R U .
C40 C -0.0650(4) -0.0323(4) 0.5361(2) 0.245(12) Uani 1 1 d G . .
C41 C -0.0562(4) -0.0788(3) 0.5512(3) 0.220(11) Uani 1 1 d G . .
H41 H -0.0721 -0.1089 0.5444 0.264 Uiso 1 1 calc R U .
C42 C -0.0235(4) -0.0803(3) 0.5766(3) 0.177(7) Uani 1 1 d G . .
H42 H -0.0176 -0.1115 0.5868 0.212 Uiso 1 1 calc R U .
C43 C 0.0103(4) 0.0613(4) 0.5822(3) 0.081(3) Uani 1 1 d . . .
C44 C 0.1656(7) -0.0297(9) 0.5856(6) 0.241(11) Uani 1 1 d . U .
H44 H 0.1773 -0.0068 0.5690 0.289 Uiso 1 1 calc R U .
C45 C 0.2080(10) -0.0379(12) 0.6032(6) 0.328(13) Uani 1 1 d . U .
H45A H 0.2339 -0.0128 0.5982 0.492 Uiso 1 1 calc R U .
H45B H 0.2212 -0.0720 0.5993 0.492 Uiso 1 1 calc R U .
H45C H 0.1989 -0.0348 0.6245 0.492 Uiso 1 1 calc R U .
C46 C 0.1454(8) -0.0714(10) 0.5711(6) 0.323(17) Uani 1 1 d . . .
H46A H 0.1270 -0.0923 0.5857 0.485 Uiso 1 1 calc R U .
H46B H 0.1727 -0.0913 0.5621 0.485 Uiso 1 1 calc R U .
H46C H 0.1220 -0.0601 0.5553 0.485 Uiso 1 1 calc R U .
C47 C 0.1017(14) -0.0791(8) 0.6852(7) 0.316(18) Uani 1 1 d . . .
H47 H 0.1109 -0.0656 0.7055 0.379 Uiso 1 1 calc R U .
C48 C 0.1321(19) -0.1221(15) 0.6729(13) 0.64(5) Uani 1 1 d . . .
H48A H 0.1386 -0.1467 0.6890 0.954 Uiso 1 1 calc R U .
H48B H 0.1644 -0.1093 0.6652 0.954 Uiso 1 1 calc R U .
H48C H 0.1134 -0.1385 0.6566 0.954 Uiso 1 1 calc R U .
C49 C 0.0563(11) -0.1056(11) 0.6824(10) 0.43(3) Uani 1 1 d . . .
H49A H 0.0626 -0.1419 0.6852 0.643 Uiso 1 1 calc R U .
H49B H 0.0420 -0.0998 0.6623 0.643 Uiso 1 1 calc R U .
H49C H 0.0324 -0.0938 0.6978 0.643 Uiso 1 1 calc R U .
C50 C 0.1538(4) 0.0718(4) 0.6643(3) 0.094(3) Uani 1 1 d . . .
H50 H 0.1691 0.0374 0.6617 0.112 Uiso 1 1 calc R U .
C51 C 0.1914(4) 0.1101(4) 0.6507(3) 0.121(4) Uani 1 1 d . . .
H51A H 0.2014 0.0989 0.6305 0.182 Uiso 1 1 calc R U .
H51B H 0.2214 0.1124 0.6636 0.182 Uiso 1 1 calc R U .
H51C H 0.1752 0.1434 0.6494 0.182 Uiso 1 1 calc R U .
C52 C 0.1433(5) 0.0787(4) 0.6981(3) 0.122(4) Uani 1 1 d . . .
H52A H 0.1168 0.0550 0.7044 0.183 Uiso 1 1 calc R U .
H52B H 0.1321 0.1134 0.7018 0.183 Uiso 1 1 calc R U .
H52C H 0.1743 0.0720 0.7095 0.183 Uiso 1 1 calc R U .
C53 C -0.0582(9) 0.3031(7) 0.7457(3) 0.193(8) Uani 1 1 d . U .
H53 H -0.0374 0.2791 0.7580 0.232 Uiso 1 1 calc R U .
C54 C -0.0971(10) 0.3097(9) 0.7629(4) 0.285(11) Uani 1 1 d . U .
H54A H -0.0857 0.3178 0.7834 0.428 Uiso 1 1 calc R U .
H54B H -0.1173 0.2786 0.7633 0.428 Uiso 1 1 calc R U .
H54C H -0.1176 0.3376 0.7551 0.428 Uiso 1 1 calc R U .
C55 C -0.0244(8) 0.3473(7) 0.7437(4) 0.222(10) Uani 1 1 d . . .
H55A H 0.0109 0.3361 0.7453 0.334 Uiso 1 1 calc R U .
H55B H -0.0321 0.3708 0.7602 0.334 Uiso 1 1 calc R U .
H55C H -0.0296 0.3644 0.7244 0.334 Uiso 1 1 calc R U .
Cl1 Cl 0.7494(2) 0.0943(2) 0.24463(13) 0.285(4) Uani 1 1 d . . .
Cl2 Cl -0.1047(3) -0.0269(3) 0.5032(2) 0.395(6) Uani 1 1 d . . .

loop_
_atom_site_aniso_label
_atom_site_aniso_U_11
_atom_site_aniso_U_22
_atom_site_aniso_U_33
_atom_site_aniso_U_23
_atom_site_aniso_U_13
_atom_site_aniso_U_12
Ti1 0.0813(11) 0.0548(9) 0.1085(14) 0.0060(9) -0.0003(10) 0.0106(8)
Ti2 0.0545(8) 0.0507(8) 0.0627(9) 0.0048(6) -0.0052(7) 0.0003(6)
Ti3 0.0534(8) 0.0589(8) 0.0535(8) 0.0024(7) 0.0005(6) -0.0102(6)
Ti4 0.0499(9) 0.0499(9) 0.0524(16) 0.000 0.000 0.000
Ti5 0.0929(13) 0.0516(10) 0.157(2) -0.0204(11) 0.0087(13) 0.0035(9)
Ti6 0.0609(9) 0.0504(8) 0.0683(10) -0.0073(7) -0.0055(7) 0.0010(6)
Ti7 0.0532(9) 0.0532(9) 0.0423(15) 0.000 0.000 0.000
Ti8 0.0918(11) 0.0489(8) 0.0485(8) -0.0013(6) 0.0197(8) -0.0011(7)
O1 0.070(3) 0.056(3) 0.064(4) -0.006(3) -0.005(3) -0.009(3)
O2 0.070(3) 0.054(3) 0.062(4) -0.007(3) -0.014(3) 0.001(2)
O3 0.053(3) 0.061(3) 0.080(4) 0.007(3) -0.008(3) 0.001(3)
O4 0.069(4) 0.060(4) 0.110(5) 0.010(3) -0.021(3) 0.005(3)
O5 0.094(5) 0.086(5) 0.124(6) 0.021(4) 0.018(4) 0.038(4)
O6 0.067(4) 0.061(3) 0.076(4) 0.008(3) 0.000(3) 0.015(3)
O7 0.070(4) 0.064(3) 0.082(4) 0.008(3) 0.007(3) 0.028(3)
O8 0.111(5) 0.061(4) 0.128(6) 0.022(4) -0.001(4) 0.010(3)
O9 0.130(6) 0.073(4) 0.123(6) -0.021(4) 0.002(5) 0.010(4)
O10 0.066(3) 0.053(3) 0.087(4) 0.012(3) -0.001(3) 0.004(3)
O11 0.057(3) 0.043(3) 0.059(3) 0.001(2) -0.001(2) 0.007(2)
O12 0.062(3) 0.057(3) 0.060(3) 0.005(2) -0.002(3) 0.002(2)
O13 0.073(4) 0.082(4) 0.067(4) 0.003(3) 0.002(3) -0.015(3)
O14 0.050(4) 0.044(4) 0.065(5) 0.000 0.000 -0.016(3)
O15 0.134(5) 0.040(3) 0.055(3) -0.003(3) 0.023(3) -0.004(3)
O16 0.068(3) 0.059(3) 0.068(4) 0.001(3) 0.011(3) 0.001(3)
O17 0.072(4) 0.052(3) 0.085(4) -0.001(3) 0.009(3) -0.002(3)
O18 0.099(5) 0.048(4) 0.166(7) 0.005(4) 0.035(5) 0.007(3)
O19 0.121(7) 0.062(4) 0.229(11) -0.046(5) -0.010(6) -0.010(4)
O20 0.076(4) 0.068(4) 0.099(5) -0.031(3) -0.005(4) 0.001(3)
O21 0.074(4) 0.092(5) 0.101(5) -0.047(4) -0.011(4) 0.006(4)
O22 0.112(6) 0.086(5) 0.162(7) -0.028(5) 0.020(5) 0.011(4)
O23 0.113(6) 0.058(4) 0.194(8) -0.009(5) 0.007(5) 0.012(4)
O24 0.071(4) 0.046(3) 0.110(5) -0.001(3) -0.009(3) 0.002(3)
O25 0.083(4) 0.042(3) 0.063(3) -0.006(2) -0.015(3) 0.006(2)
O26 0.051(3) 0.055(3) 0.054(3) -0.012(2) -0.008(2) 0.000(2)
O27 0.049(4) 0.072(5) 0.048(4) 0.000 0.000 -0.004(3)
O28 0.156(6) 0.066(4) 0.044(3) -0.005(3) 0.024(3) 0.002(4)
C1 0.073(6) 0.053(5) 0.066(5) -0.002(4) -0.010(4) 0.007(4)
C2 0.072(6) 0.059(5) 0.073(6) 0.000(4) -0.013(4) -0.001(4)
C3 0.068(6) 0.074(6) 0.094(7) -0.011(5) -0.022(5) -0.006(5)
C4 0.110(8) 0.080(7) 0.093(8) -0.037(6) -0.021(6) -0.008(6)
C5 0.101(8) 0.100(8) 0.102(8) -0.034(6) -0.003(7) 0.007(6)
C6 0.086(7) 0.083(7) 0.096(7) -0.025(6) -0.010(6) 0.002(5)
C7 0.055(5) 0.055(5) 0.070(6) -0.017(4) -0.014(4) 0.007(4)
C8 0.060(5) 0.069(6) 0.074(6) 0.017(5) -0.008(4) 0.002(4)
C9 0.076(6) 0.087(7) 0.101(8) 0.000(6) 0.008(6) 0.018(5)
C10 0.067(5) 0.071(5) 0.075(6) 0.006(5) -0.001(5) 0.026(4)
C11 0.099(8) 0.112(8) 0.094(8) 0.019(6) 0.026(6) 0.051(6)
C12 0.142(11) 0.151(12) 0.141(12) 0.053(9) 0.059(9) 0.077(10)
C13 0.136(11) 0.153(12) 0.149(13) 0.026(10) 0.057(10) 0.080(10)
C14 0.100(8) 0.108(9) 0.146(12) 0.002(8) 0.009(8) 0.057(7)
C15 0.060(5) 0.066(5) 0.070(6) -0.014(5) -0.004(4) 0.005(4)
C16 0.196(19) 0.183(16) 0.40(3) 0.09(2) -0.025(19) 0.095(15)
C17 0.40(3) 0.20(2) 0.50(3) 0.08(3) -0.01(3) 0.03(2)
C18 0.27(2) 0.36(3) 0.42(3) 0.21(2) 0.06(2) 0.16(2)
C19 0.146(17) 0.33(3) 0.25(2) -0.17(2) 0.000(16) -0.017(18)
C20 0.194(19) 0.34(3) 0.24(2) -0.17(2) 0.028(17) -0.011(18)
C21 0.23(2) 0.22(2) 0.201(19) -0.071(15) -0.003(17) -0.069(18)
C22 0.091(8) 0.089(8) 0.150(12) 0.048(8) 0.025(8) -0.005(6)
C23 0.26(2) 0.166(14) 0.111(12) 0.036(10) 0.029(12) -0.034(13)
C24 0.128(13) 0.212(17) 0.192(16) 0.033(13) 0.030(11) -0.062(11)
C25 0.21(2) 0.46(3) 0.27(2) -0.02(2) -0.11(2) 0.10(3)
C26 0.214(19) 0.40(3) 0.28(2) 0.08(2) -0.14(2) 0.03(2)
C29 0.113(8) 0.055(5) 0.076(6) 0.002(4) 0.017(6) -0.013(5)
C30 0.151(10) 0.069(6) 0.118(9) 0.009(6) 0.064(8) 0.008(6)
C31 0.183(12) 0.072(7) 0.126(10) 0.036(7) 0.091(9) 0.012(8)
C32 0.175(12) 0.065(7) 0.113(9) 0.024(6) 0.034(9) -0.013(7)
C33 0.122(9) 0.063(6) 0.102(8) 0.013(6) 0.001(7) 0.009(6)
C34 0.094(7) 0.051(5) 0.082(6) 0.007(4) 0.001(5) -0.008(5)
C35 0.082(6) 0.054(5) 0.061(6) 0.013(4) 0.025(5) 0.006(4)
C36 0.085(7) 0.057(6) 0.106(8) -0.002(5) 0.012(6) -0.014(5)
C37 0.097(9) 0.097(9) 0.185(15) -0.079(10) 0.038(9) -0.033(8)
C38 0.077(7) 0.097(8) 0.145(11) -0.057(8) 0.000(7) -0.009(6)
C39 0.130(11) 0.145(12) 0.188(14) -0.098(11) -0.039(10) -0.014(9)
C40 0.151(15) 0.21(2) 0.37(3) -0.19(2) -0.057(17) -0.021(14)
C41 0.159(16) 0.156(16) 0.35(3) -0.153(18) -0.012(16) -0.044(13)
C42 0.150(13) 0.096(9) 0.28(2) -0.099(12) 0.008(13) -0.036(9)
C43 0.071(6) 0.074(6) 0.099(8) -0.047(6) 0.013(6) -0.008(5)
C44 0.124(14) 0.26(2) 0.33(3) -0.17(2) -0.009(15) 0.072(15)
C45 0.20(2) 0.43(3) 0.35(3) -0.22(2) -0.012(18) 0.11(2)
C46 0.20(2) 0.33(3) 0.44(4) -0.28(3) 0.01(2) 0.03(2)
C47 0.40(4) 0.116(15) 0.43(4) 0.10(2) 0.13(3) -0.08(2)
C48 0.67(9) 0.33(4) 0.90(10) 0.37(6) 0.47(7) 0.35(5)
C49 0.26(3) 0.25(3) 0.78(8) 0.33(4) 0.07(4) 0.06(3)
C50 0.087(7) 0.077(7) 0.117(9) -0.001(6) -0.030(6) 0.022(5)
C51 0.073(7) 0.093(8) 0.198(13) 0.036(8) -0.035(7) -0.006(6)
C52 0.148(11) 0.107(9) 0.110(10) 0.023(7) -0.038(8) 0.010(8)
C53 0.35(2) 0.167(14) 0.062(8) -0.051(9) 0.066(11) 0.015(15)
C54 0.41(3) 0.30(2) 0.144(15) -0.104(15) 0.116(16) -0.06(2)
C55 0.33(3) 0.194(18) 0.146(15) -0.106(13) -0.014(15) -0.072(17)
Cl1 0.291(6) 0.325(7) 0.240(5) 0.148(5) 0.194(5) 0.212(6)
Cl2 0.385(10) 0.329(9) 0.470(11) -0.241(8) -0.254(9) -0.024(7)

loop_
_atom_type_symbol
_atom_type_description
_atom_type_scat_dispersion_real
_atom_type_scat_dispersion_imag
_atom_type_scat_source
C C 0.0033 0.0016 'International Tables Vol C Tables 4.2.6.8 and 6.1.1.4'
H H 0.0000 0.0000 'International Tables Vol C Tables 4.2.6.8 and 6.1.1.4'
Cl Cl 0.1484 0.1585 'International Tables Vol C Tables 4.2.6.8 and 6.1.1.4'
O O 0.0106 0.0060 'International Tables Vol C Tables 4.2.6.8 and 6.1.1.4'
Ti Ti 0.2776 0.4457 'International Tables Vol C Tables 4.2.6.8 and 6.1.1.4'

loop_
_geom_angle_atom_site_label_1
_geom_angle_atom_site_label_2
_geom_angle_atom_site_label_3
_geom_angle
_geom_angle_site_symmetry_1
_geom_angle_site_symmetry_3
O8 Ti1 O9 100.5(3) . .
O8 Ti1 O5 95.2(3) . .
O9 Ti1 O5 96.0(3) . .
O8 Ti1 O10 104.3(3) . .
O9 Ti1 O10 94.0(3) . .
O5 Ti1 O10 156.0(3) . .
O8 Ti1 O6 167.9(3) . .
O9 Ti1 O6 91.6(3) . .
O5 Ti1 O6 83.6(2) . .
O10 Ti1 O6 74.4(2) . .
O8 Ti1 O4 88.8(3) . .
O9 Ti1 O4 170.6(3) . .
O5 Ti1 O4 84.5(3) . .
O10 Ti1 O4 82.1(2) . .
O6 Ti1 O4 79.1(2) . .
O8 Ti1 Ti2 133.6(2) . .
O9 Ti1 Ti2 100.4(2) . .
O5 Ti1 Ti2 123.1(2) . .
O10 Ti1 Ti2 33.25(15) . .
O6 Ti1 Ti2 42.18(15) . .
O4 Ti1 Ti2 71.72(15) . .
O12 Ti2 O11 98.0(2) . .
O12 Ti2 O3 96.8(2) . .
O11 Ti2 O3 91.2(2) . .
O12 Ti2 O10 97.4(2) . .
O11 Ti2 O10 164.4(2) . .
O3 Ti2 O10 88.4(2) . .
O12 Ti2 O2 100.6(2) . .
O11 Ti2 O2 88.6(2) . .
O3 Ti2 O2 162.5(2) . .
O10 Ti2 O2 87.2(2) . .
O12 Ti2 O6 168.7(2) . .
O11 Ti2 O6 92.8(2) . .
O3 Ti2 O6 79.9(2) . .
O10 Ti2 O6 71.8(2) . .
O2 Ti2 O6 82.6(2) . .
O12 Ti2 Ti1 129.29(17) . .
O11 Ti2 Ti1 131.90(15) . .
O3 Ti2 Ti1 76.82(15) . .
O10 Ti2 Ti1 33.28(16) . .
O2 Ti2 Ti1 90.36(15) . .
O6 Ti2 Ti1 39.51(14) . .
O13 Ti3 O14 98.6(3) . .
O13 Ti3 O12 96.6(2) . .
O14 Ti3 O12 96.36(17) . .
O13 Ti3 O7 93.1(2) . 10_666
O14 Ti3 O7 167.9(2) . 10_666
O12 Ti3 O7 85.4(2) . 10_666
O13 Ti3 O1 94.4(2) . 10_666
O14 Ti3 O1 91.44(16) . 10_666
O12 Ti3 O1 165.4(2) . 10_666
O7 Ti3 O1 84.5(2) 10_666 10_666
O13 Ti3 O11 175.6(2) . 10_666
O14 Ti3 O11 77.0(2) . 10_666
O12 Ti3 O11 84.4(2) . 10_666
O7 Ti3 O11 91.3(2) 10_666 10_666
O1 Ti3 O11 85.3(2) 10_666 10_666
O13 Ti3 Ti4 136.36(18) . .
O14 Ti3 Ti4 39.6(2) . .
O12 Ti3 Ti4 80.74(15) . .
O7 Ti3 Ti4 129.66(17) 10_666 .
O1 Ti3 Ti4 97.80(15) 10_666 .
O11 Ti3 Ti4 39.54(12) 10_666 .
O11 Ti4 O11 92.55(6) . 16_656
O11 Ti4 O11 92.55(6) . 10_666
O11 Ti4 O11 155.7(3) 16_656 10_666
O11 Ti4 O11 155.7(3) . 7_554
O11 Ti4 O11 92.55(6) 16_656 7_554
O11 Ti4 O11 92.55(6) 10_666 7_554
O11 Ti4 O14 102.17(14) . .
O11 Ti4 O14 77.83(14) 16_656 .
O11 Ti4 O14 77.83(14) 10_666 .
O11 Ti4 O14 102.17(14) 7_554 .
O11 Ti4 O14 77.83(14) . 10_666
O11 Ti4 O14 102.17(14) 16_656 10_666
O11 Ti4 O14 102.17(14) 10_666 10_666
O11 Ti4 O14 77.83(14) 7_554 10_666
O14 Ti4 O14 180.0 . 10_666
O11 Ti4 Ti3 109.68(14) . 7_554
O11 Ti4 Ti3 42.39(14) 16_656 7_554
O11 Ti4 Ti3 113.86(14) 10_666 7_554
O11 Ti4 Ti3 89.85(14) 7_554 7_554
O14 Ti4 Ti3 37.58(3) . 7_554
O14 Ti4 Ti3 142.42(3) 10_666 7_554
O11 Ti4 Ti3 113.86(14) . 10_666
O11 Ti4 Ti3 109.68(14) 16_656 10_666
O11 Ti4 Ti3 89.85(14) 10_666 10_666
O11 Ti4 Ti3 42.39(14) 7_554 10_666
O14 Ti4 Ti3 142.42(3) . 10_666
O14 Ti4 Ti3 37.58(3) 10_666 10_666
Ti3 Ti4 Ti3 128.91(3) 7_554 10_666
O11 Ti4 Ti3 42.39(14) . 16_656
O11 Ti4 Ti3 89.85(14) 16_656 16_656
O11 Ti4 Ti3 109.68(14) 10_666 16_656
O11 Ti4 Ti3 113.86(14) 7_554 16_656
O14 Ti4 Ti3 142.42(3) . 16_656
O14 Ti4 Ti3 37.58(3) 10_666 16_656
Ti3 Ti4 Ti3 128.91(3) 7_554 16_656
Ti3 Ti4 Ti3 75.16(5) 10_666 16_656
O11 Ti4 Ti3 89.85(14) . .
O11 Ti4 Ti3 113.86(14) 16_656 .
O11 Ti4 Ti3 42.39(14) 10_666 .
O11 Ti4 Ti3 109.68(14) 7_554 .
O14 Ti4 Ti3 37.58(3) . .
O14 Ti4 Ti3 142.42(3) 10_666 .
Ti3 Ti4 Ti3 75.16(5) 7_554 .
Ti3 Ti4 Ti3 128.91(3) 10_666 .
Ti3 Ti4 Ti3 128.91(3) 16_656 .
O22 Ti5 O23 100.3(4) . .
O22 Ti5 O19 97.3(4) . .
O23 Ti5 O19 98.1(4) . .
O22 Ti5 O24 94.7(3) . .
O23 Ti5 O24 103.0(3) . .
O19 Ti5 O24 153.4(3) . .
O22 Ti5 O20 93.6(3) . .
O23 Ti5 O20 165.8(3) . .
O19 Ti5 O20 82.9(3) . .
O24 Ti5 O20 72.6(2) . .
O22 Ti5 O18 173.7(3) . .
O23 Ti5 O18 85.9(3) . .
O19 Ti5 O18 82.8(3) . .
O24 Ti5 O18 82.8(2) . .
O20 Ti5 O18 80.1(2) . .
O22 Ti5 Ti6 103.1(2) . .
O23 Ti5 Ti6 130.9(3) . .
O19 Ti5 Ti6 120.7(3) . .
O24 Ti5 Ti6 32.98(16) . .
O20 Ti5 Ti6 41.15(16) . .
O18 Ti5 Ti6 71.70(16) . .
O25 Ti6 O26 97.6(2) . .
O25 Ti6 O17 95.3(2) . .
O26 Ti6 O17 91.3(2) . .
O25 Ti6 O24 98.3(2) . .
O26 Ti6 O24 163.9(2) . .
O17 Ti6 O24 89.8(2) . .
O25 Ti6 O16 101.0(2) . 12_667
O26 Ti6 O16 88.0(2) . 12_667
O17 Ti6 O16 163.7(2) . 12_667
O24 Ti6 O16 86.5(2) . 12_667
O25 Ti6 O20 168.2(2) . .
O26 Ti6 O20 93.3(2) . .
O17 Ti6 O20 79.9(2) . .
O24 Ti6 O20 71.1(2) . .
O16 Ti6 O20 83.9(2) 12_667 .
O25 Ti6 Ti5 129.20(17) . .
O26 Ti6 Ti5 132.10(15) . .
O17 Ti6 Ti5 76.58(15) . .
O24 Ti6 Ti5 33.21(16) . .
O16 Ti6 Ti5 91.89(15) 12_667 .
O20 Ti6 Ti5 39.31(17) . .
O26 Ti7 O26 155.9(3) 12_667 14_556
O26 Ti7 O26 92.51(6) 12_667 7_454
O26 Ti7 O26 92.51(6) 14_556 7_454
O26 Ti7 O26 92.51(6) 12_667 .
O26 Ti7 O26 92.51(6) 14_556 .
O26 Ti7 O26 155.9(3) 7_454 .
O26 Ti7 O27 102.07(14) 12_667 .
O26 Ti7 O27 102.07(14) 14_556 .
O26 Ti7 O27 77.93(14) 7_454 .
O26 Ti7 O27 77.93(14) . .
O26 Ti7 O27 77.93(14) 12_667 14_556
O26 Ti7 O27 77.93(14) 14_556 14_556
O26 Ti7 O27 102.07(14) 7_454 14_556
O26 Ti7 O27 102.07(14) . 14_556
O27 Ti7 O27 180.0 . 14_556
O26 Ti7 Ti8 114.11(14) 12_667 .
O26 Ti7 Ti8 42.33(14) 14_556 .
O26 Ti7 Ti8 89.76(13) 7_454 .
O26 Ti7 Ti8 109.58(14) . .
O27 Ti7 Ti8 142.27(3) . .
O27 Ti7 Ti8 37.73(3) 14_556 .
O26 Ti7 Ti8 109.57(14) 12_667 12_667
O26 Ti7 Ti8 89.76(13) 14_556 12_667
O26 Ti7 Ti8 114.11(14) 7_454 12_667
O26 Ti7 Ti8 42.32(14) . 12_667
O27 Ti7 Ti8 37.73(3) . 12_667
O27 Ti7 Ti8 142.27(3) 14_556 12_667
Ti8 Ti7 Ti8 128.72(4) . 12_667
O26 Ti7 Ti8 42.33(14) 12_667 7_454
O26 Ti7 Ti8 114.11(14) 14_556 7_454
O26 Ti7 Ti8 109.57(14) 7_454 7_454
O26 Ti7 Ti8 89.76(13) . 7_454
O27 Ti7 Ti8 142.27(3) . 7_454
O27 Ti7 Ti8 37.73(3) 14_556 7_454
Ti8 Ti7 Ti8 75.47(6) . 7_454
Ti8 Ti7 Ti8 128.72(4) 12_667 7_454
O26 Ti7 Ti8 89.76(13) 12_667 14_556
O26 Ti7 Ti8 109.57(14) 14_556 14_556
O26 Ti7 Ti8 42.33(14) 7_454 14_556
O26 Ti7 Ti8 114.11(14) . 14_556
O27 Ti7 Ti8 37.73(3) . 14_556
O27 Ti7 Ti8 142.27(3) 14_556 14_556
Ti8 Ti7 Ti8 128.71(4) . 14_556
Ti8 Ti7 Ti8 75.47(6) 12_667 14_556
Ti8 Ti7 Ti8 128.72(4) 7_454 14_556
O28 Ti8 O27 97.7(3) . 14_556
O28 Ti8 O25 96.1(2) . 7_454
O27 Ti8 O25 96.86(18) 14_556 7_454
O28 Ti8 O21 94.5(3) . 14_556
O27 Ti8 O21 167.0(3) 14_556 14_556
O25 Ti8 O21 86.1(2) 7_454 14_556
O28 Ti8 O15 95.0(2) . .
O27 Ti8 O15 90.91(19) 14_556 .
O25 Ti8 O15 165.4(3) 7_454 .
O21 Ti8 O15 83.7(3) 14_556 .
O28 Ti8 O26 174.4(3) . 14_556
O27 Ti8 O26 76.8(2) 14_556 14_556
O25 Ti8 O26 83.5(2) 7_454 14_556
O21 Ti8 O26 91.0(2) 14_556 14_556
O15 Ti8 O26 86.3(2) . 14_556
O28 Ti8 Ti7 135.0(2) . .
O27 Ti8 Ti7 39.54(19) 14_556 .
O25 Ti8 Ti7 80.54(15) 7_454 .
O21 Ti8 Ti7 129.5(2) 14_556 .
O15 Ti8 Ti7 98.06(16) . .
O26 Ti8 Ti7 39.40(13) 14_556 .
C7 O1 Ti3 137.6(5) . 16_656
C7 O2 Ti2 133.6(5) . .
C8 O3 Ti2 133.8(5) . .
C8 O4 Ti1 131.1(5) . .
C9 O5 Ti1 134.4(6) . .
C15 O6 Ti1 129.6(5) . .
C15 O6 Ti2 131.7(5) . .
Ti1 O6 Ti2 98.3(2) . .
C15 O7 Ti3 143.2(6) . 16_656
C16 O8 Ti1 163.4(11) . .
C19 O9 Ti1 152.8(12) . .
C22 O10 Ti2 127.0(6) . .
C22 O10 Ti1 119.4(5) . .
Ti2 O10 Ti1 113.5(3) . .
Ti2 O11 Ti4 127.6(2) . .
Ti2 O11 Ti3 129.1(2) . 16_656
Ti4 O11 Ti3 98.07(19) . 16_656
Ti2 O12 Ti3 143.6(3) . .
C25 O13 Ti3 159.5(11) . .
Ti3 O14 Ti3 154.4(4) 7_554 .
Ti3 O14 Ti4 102.8(2) 7_554 .
Ti3 O14 Ti4 102.8(2) . .
C35 O15 Ti8 136.6(5) . .
C35 O16 Ti6 135.1(5) . 14_556
C36 O17 Ti6 131.7(6) . .
C36 O18 Ti5 132.6(6) . .
C37 O19 Ti5 135.3(7) . .
C43 O20 Ti5 129.1(6) . .
C43 O20 Ti6 131.3(6) . .
Ti5 O20 Ti6 99.5(3) . .
C43 O21 Ti8 144.2(6) . 12_667
C44 O22 Ti5 150.9(13) . .
C47 O23 Ti5 158.0(15) . .
C50 O24 Ti6 128.7(5) . .
C50 O24 Ti5 117.4(5) . .
Ti6 O24 Ti5 113.8(3) . .
Ti6 O25 Ti8 144.0(3) . 7_454
Ti6 O26 Ti7 128.0(2) . .
Ti6 O26 Ti8 128.5(2) . 12_667
Ti7 O26 Ti8 98.3(2) . 12_667
Ti8 O27 Ti8 154.5(4) 12_667 14_556
Ti8 O27 Ti7 102.73(19) 12_667 .
Ti8 O27 Ti7 102.73(19) 14_556 .
C53 O28 Ti8 164.6(9) . .
C6 C1 C2 120.3(8) . .
C6 C1 C7 116.9(8) . .
C2 C1 C7 122.8(7) . .
C1 C2 C3 117.8(8) . .
C1 C2 C8 121.7(7) . 10_666
C3 C2 C8 120.2(8) . 10_666
C4 C3 C2 122.3(9) . .
C4 C3 H3 118.8 . .
C2 C3 H3 118.8 . .
C3 C4 C5 119.2(9) . .
C3 C4 H4 120.4 . .
C5 C4 H4 120.4 . .
C6 C5 C4 118.2(9) . .
C6 C5 H5 120.9 . .
C4 C5 H5 120.9 . .
C1 C6 C5 122.0(10) . .
C1 C6 H6 119.0 . .
C5 C6 H6 119.0 . .
O1 C7 O2 126.5(7) . .
O1 C7 C1 115.6(7) . .
O2 C7 C1 117.4(8) . .
O4 C8 O3 126.1(8) . .
O4 C8 C2 118.9(7) . 16_656
O3 C8 C2 114.9(8) . 16_656
O5 C9 C14 118.0(10) . .
O5 C9 C10 124.6(9) . .
C14 C9 C10 117.4(10) . .
C11 C10 C9 119.4(8) . .
C11 C10 C15 119.1(8) . .
C9 C10 C15 121.5(9) . .
C10 C11 C12 121.8(10) . .
C10 C11 H11 119.1 . .
C12 C11 H11 119.1 . .
C11 C12 C13 120.0(11) . .
C11 C12 Cl1 121.1(9) . .
C13 C12 Cl1 118.9(10) . .
C14 C13 C12 119.8(11) . .
C14 C13 H13 120.1 . .
C12 C13 H13 120.1 . .
C13 C14 C9 121.3(11) . .
C13 C14 H14 119.3 . .
C9 C14 H14 119.3 . .
O7 C15 O6 121.3(7) . .
O7 C15 C10 115.5(8) . .
O6 C15 C10 123.1(8) . .
O8 C16 C18 103.1(17) . .
O8 C16 C17 107.5(18) . .
C18 C16 C17 111.8(17) . .
O8 C16 H16 111.4 . .
C18 C16 H16 111.4 . .
C17 C16 H16 111.4 . .
C16 C17 H17A 109.5 . .
C16 C17 H17B 109.5 . .
H17A C17 H17B 109.5 . .
C16 C17 H17C 109.5 . .
H17A C17 H17C 109.5 . .
H17B C17 H17C 109.5 . .
C16 C18 H18A 109.5 . .
C16 C18 H18B 109.5 . .
H18A C18 H18B 109.5 . .
C16 C18 H18C 109.5 . .
H18A C18 H18C 109.5 . .
H18B C18 H18C 109.5 . .
O9 C19 C20 117(2) . .
O9 C19 C21 116.9(17) . .
C20 C19 C21 117.4(18) . .
O9 C19 H19 100.2 . .
C20 C19 H19 100.2 . .
C21 C19 H19 100.2 . .
C19 C20 H20A 109.5 . .
C19 C20 H20B 109.5 . .
H20A C20 H20B 109.5 . .
C19 C20 H20C 109.5 . .
H20A C20 H20C 109.5 . .
H20B C20 H20C 109.5 . .
C19 C21 H21A 109.5 . .
C19 C21 H21B 109.5 . .
H21A C21 H21B 109.5 . .
C19 C21 H21C 109.5 . .
H21A C21 H21C 109.5 . .
H21B C21 H21C 109.5 . .
O10 C22 C24 111.6(10) . .
O10 C22 C23 112.3(11) . .
C24 C22 C23 124.1(12) . .
O10 C22 H22 101.6 . .
C24 C22 H22 101.6 . .
C23 C22 H22 101.6 . .
C22 C23 H23A 109.5 . .
C22 C23 H23B 109.5 . .
H23A C23 H23B 109.5 . .
C22 C23 H23C 109.5 . .
H23A C23 H23C 109.5 . .
H23B C23 H23C 109.5 . .
C22 C24 H24A 109.5 . .
C22 C24 H24B 109.5 . .
H24A C24 H24B 109.5 . .
C22 C24 H24C 109.5 . .
H24A C24 H24C 109.5 . .
H24B C24 H24C 109.5 . .
C26 C25 C27 156(3) . .
C26 C25 O13 95(2) . .
C27 C25 O13 86(2) . .
C26 C25 H25 101.7 . .
C27 C25 H25 101.7 . .
O13 C25 H25 101.7 . .
C25 C26 H26A 109.5 . .
C25 C26 H26B 109.5 . .
H26A C26 H26B 109.5 . .
C25 C26 H26C 109.5 . .
H26A C26 H26C 109.5 . .
H26B C26 H26C 109.5 . .
C25 C27 H27A 109.5 . .
C25 C27 H27B 109.5 . .
H27A C27 H27B 109.5 . .
C25 C27 H27C 109.5 . .
H27A C27 H27C 109.5 . .
H27B C27 H27C 109.5 . .
C34 C29 C30 119.3(9) . .
C34 C29 C35 124.6(8) . .
C30 C29 C35 116.0(9) . .
C31 C30 C29 119.8(10) . .
C31 C30 H30 120.1 . .
C29 C30 H30 120.1 . .
C32 C31 C30 121.3(10) . .
C32 C31 H31 119.4 . .
C30 C31 H31 119.4 . .
C31 C32 C33 119.4(10) . .
C31 C32 H32 120.3 . .
C33 C32 H32 120.3 . .
C34 C33 C32 120.6(10) . .
C34 C33 H33 119.7 . .
C32 C33 H33 119.7 . .
C33 C34 C29 119.5(9) . .
C33 C34 C36 118.9(9) . .
C29 C34 C36 121.7(8) . .
O15 C35 O16 126.6(7) . .
O15 C35 C29 116.3(8) . .
O16 C35 C29 116.8(8) . .
O18 C36 O17 126.6(9) . .
O18 C36 C34 119.6(8) . .
O17 C36 C34 113.7(8) . .
O19 C37 C38 123.5(7) . .
O19 C37 C42 116.5(7) . .
C38 C37 C42 120.0 . .
C39 C38 C37 120.0 . .
C39 C38 C43 115.1(8) . .
C37 C38 C43 124.6(8) . .
C38 C39 C40 120.0 . .
C38 C39 H39 120.0 . .
C40 C39 H39 120.0 . .
C41 C40 C39 120.0 . .
C41 C40 Cl2 123.1(7) . .
C39 C40 Cl2 116.9(7) . .
C40 C41 C42 120.0 . .
C40 C41 H41 120.0 . .
C42 C41 H41 120.0 . .
C41 C42 C37 120.0 . .
C41 C42 H42 120.0 . .
C37 C42 H42 120.0 . .
O21 C43 O20 121.0(8) . .
O21 C43 C38 118.7(10) . .
O20 C43 C38 120.3(11) . .
C45 C44 O22 110(2) . .
C45 C44 C46 117(2) . .
O22 C44 C46 113.6(18) . .
C45 C44 H44 105.0 . .
O22 C44 H44 105.0 . .
C46 C44 H44 105.0 . .
C44 C45 H45A 109.5 . .
C44 C45 H45B 109.5 . .
H45A C45 H45B 109.5 . .
C44 C45 H45C 109.5 . .
H45A C45 H45C 109.5 . .
H45B C45 H45C 109.5 . .
C44 C46 H46A 109.5 . .
C44 C46 H46B 109.5 . .
H46A C46 H46B 109.5 . .
C44 C46 H46C 109.5 . .
H46A C46 H46C 109.5 . .
H46B C46 H46C 109.5 . .
C49 C47 C48 93(3) . .
C49 C47 O23 106(3) . .
C48 C47 O23 100(2) . .
C49 C47 H47 117.9 . .
C48 C47 H47 117.9 . .
O23 C47 H47 117.9 . .
C47 C48 H48A 109.5 . .
C47 C48 H48B 109.5 . .
H48A C48 H48B 109.5 . .
C47 C48 H48C 109.5 . .
H48A C48 H48C 109.5 . .
H48B C48 H48C 109.5 . .
C47 C49 H49A 109.5 . .
C47 C49 H49B 109.5 . .
H49A C49 H49B 109.5 . .
C47 C49 H49C 109.5 . .
H49A C49 H49C 109.5 . .
H49B C49 H49C 109.5 . .
O24 C50 C52 109.9(9) . .
O24 C50 C51 110.7(8) . .
C52 C50 C51 114.9(10) . .
O24 C50 H50 107.0 . .
C52 C50 H50 107.0 . .
C51 C50 H50 107.0 . .
C50 C51 H51A 109.5 . .
C50 C51 H51B 109.5 . .
H51A C51 H51B 109.5 . .
C50 C51 H51C 109.5 . .
H51A C51 H51C 109.5 . .
H51B C51 H51C 109.5 . .
C50 C52 H52A 109.5 . .
C50 C52 H52B 109.5 . .
H52A C52 H52B 109.5 . .
C50 C52 H52C 109.5 . .
H52A C52 H52C 109.5 . .
H52B C52 H52C 109.5 . .
C54 C53 O28 118(2) . .
C54 C53 C55 114.2(16) . .
O28 C53 C55 116.0(13) . .
C54 C53 H53 101.5 . .
O28 C53 H53 101.5 . .
C55 C53 H53 101.5 . .
C53 C54 H54A 109.5 . .
C53 C54 H54B 109.5 . .
H54A C54 H54B 109.5 . .
C53 C54 H54C 109.5 . .
H54A C54 H54C 109.5 . .
H54B C54 H54C 109.5 . .
C53 C55 H55A 109.5 . .
C53 C55 H55B 109.5 . .
H55A C55 H55B 109.5 . .
C53 C55 H55C 109.5 . .
H55A C55 H55C 109.5 . .
H55B C55 H55C 109.5 . .

loop_
_geom_bond_atom_site_label_1
_geom_bond_atom_site_label_2
_geom_bond_distance
_geom_bond_site_symmetry_2
Ti1 O8 1.756(6) .
Ti1 O9 1.762(8) .
Ti1 O5 1.917(7) .
Ti1 O10 2.016(5) .
Ti1 O6 2.166(5) .
Ti1 O4 2.209(6) .
Ti1 Ti2 3.369(2) .
Ti2 O12 1.721(5) .
Ti2 O11 1.892(5) .
Ti2 O3 1.988(5) .
Ti2 O10 2.014(5) .
Ti2 O2 2.028(5) .
Ti2 O6 2.286(6) .
Ti3 O13 1.737(6) .
Ti3 O14 1.904(2) .
Ti3 O12 1.931(5) .
Ti3 O7 2.013(5) 10_666
Ti3 O1 2.046(5) 10_666
Ti3 O11 2.073(5) 10_666
Ti3 Ti4 3.0447(14) .
Ti4 O11 1.958(4) .
Ti4 O11 1.958(4) 16_656
Ti4 O11 1.958(4) 10_666
Ti4 O11 1.958(4) 7_554
Ti4 O14 1.991(7) .
Ti4 O14 1.991(7) 10_666
Ti4 Ti3 3.0446(14) 7_554
Ti4 Ti3 3.0446(13) 10_666
Ti4 Ti3 3.0446(13) 16_656
Ti5 O22 1.769(8) .
Ti5 O23 1.779(8) .
Ti5 O19 1.925(8) .
Ti5 O24 2.021(5) .
Ti5 O20 2.169(7) .
Ti5 O18 2.173(7) .
Ti5 Ti6 3.376(2) .
Ti6 O25 1.727(5) .
Ti6 O26 1.891(5) .
Ti6 O17 2.001(5) .
Ti6 O24 2.009(5) .
Ti6 O16 2.030(6) 12_667
Ti6 O20 2.253(6) .
Ti7 O26 1.954(4) 12_667
Ti7 O26 1.954(4) 14_556
Ti7 O26 1.954(4) 7_454
Ti7 O26 1.954(4) .
Ti7 O27 1.988(6) .
Ti7 O27 1.989(6) 14_556
Ti7 Ti8 3.0469(14) .
Ti7 Ti8 3.0469(14) 12_667
Ti7 Ti8 3.0469(14) 7_454
Ti7 Ti8 3.0469(14) 14_556
Ti8 O28 1.740(6) .
Ti8 O27 1.912(2) 14_556
Ti8 O25 1.928(5) 7_454
Ti8 O21 2.003(7) 14_556
Ti8 O15 2.023(5) .
Ti8 O26 2.073(5) 14_556
O1 C7 1.260(9) .
O1 Ti3 2.046(5) 16_656
O2 C7 1.264(9) .
O3 C8 1.259(9) .
O4 C8 1.246(9) .
O5 C9 1.316(11) .
O6 C15 1.281(9) .
O7 C15 1.252(9) .
O7 Ti3 2.013(5) 16_656
O8 C16 1.439(13) .
O9 C19 1.344(19) .
O10 C22 1.439(10) .
O11 Ti3 2.073(5) 16_656
O13 C25 1.71(3) .
O14 Ti3 1.904(2) 7_554
O15 C35 1.251(9) .
O16 C35 1.256(9) .
O16 Ti6 2.030(6) 14_556
O17 C36 1.300(10) .
O18 C36 1.207(10) .
O19 C37 1.281(11) .
O20 C43 1.281(11) .
O21 C43 1.253(12) .
O21 Ti8 2.003(7) 12_667
O22 C44 1.397(16) .
O23 C47 1.54(2) .
O24 C50 1.455(10) .
O25 Ti8 1.928(5) 7_454
O26 Ti8 2.073(5) 12_667
O27 Ti8 1.912(2) 12_667
O27 Ti8 1.912(2) 14_556
O28 C53 1.383(14) .
C1 C6 1.360(11) .
C1 C2 1.380(11) .
C1 C7 1.523(10) .
C2 C3 1.394(11) .
C2 C8 1.510(11) 10_666
C3 C4 1.360(12) .
C3 H3 0.9300 .
C4 C5 1.398(13) .
C4 H4 0.9300 .
C5 C6 1.382(12) .
C5 H5 0.9300 .
C6 H6 0.9300 .
C8 C2 1.510(11) 16_656
C9 C14 1.408(13) .
C9 C10 1.418(12) .
C10 C11 1.354(12) .
C10 C15 1.465(11) .
C11 C12 1.358(13) .
C11 H11 0.9300 .
C12 C13 1.382(15) .
C12 Cl1 1.707(12) .
C13 C14 1.347(15) .
C13 H13 0.9300 .
C14 H14 0.9300 .
C16 C18 1.465(17) .
C16 C17 1.500(17) .
C16 H16 0.9800 .
C17 H17A 0.9600 .
C17 H17B 0.9600 .
C17 H17C 0.9600 .
C18 H18A 0.9600 .
C18 H18B 0.9600 .
C18 H18C 0.9600 .
C19 C20 1.36(2) .
C19 C21 1.42(2) .
C19 H19 0.9800 .
C20 H20A 0.9600 .
C20 H20B 0.9600 .
C20 H20C 0.9600 .
C21 H21A 0.9600 .
C21 H21B 0.9600 .
C21 H21C 0.9600 .
C22 C24 1.459(16) .
C22 C23 1.461(16) .
C22 H22 0.9800 .
C23 H23A 0.9600 .
C23 H23B 0.9600 .
C23 H23C 0.9600 .
C24 H24A 0.9600 .
C24 H24B 0.9600 .
C24 H24C 0.9600 .
C25 C26 1.50(3) .
C25 C27 1.503(18) .
C25 H25 0.9800 .
C26 H26A 0.9600 .
C26 H26B 0.9600 .
C26 H26C 0.9600 .
C27 H27A 0.9600 .
C27 H27B 0.9600 .
C27 H27C 0.9600 .
C29 C34 1.383(12) .
C29 C30 1.393(12) .
C29 C35 1.529(11) .
C30 C31 1.385(13) .
C30 H30 0.9300 .
C31 C32 1.340(15) .
C31 H31 0.9300 .
C32 C33 1.398(14) .
C32 H32 0.9300 .
C33 C34 1.380(12) .
C33 H33 0.9300 .
C34 C36 1.499(12) .
C37 C38 1.3900 .
C37 C42 1.3900 .
C38 C39 1.3900 .
C38 C43 1.459(10) .
C39 C40 1.3900 .
C39 H39 0.9300 .
C40 C41 1.3900 .
C40 Cl2 1.765(11) .
C41 C42 1.3900 .
C41 H41 0.9300 .
C42 H42 0.9300 .
C44 C45 1.35(3) .
C44 C46 1.35(2) .
C44 H44 0.9800 .
C45 H45A 0.9600 .
C45 H45B 0.9600 .
C45 H45C 0.9600 .
C46 H46A 0.9600 .
C46 H46B 0.9600 .
C46 H46C 0.9600 .
C47 C49 1.36(3) .
C47 C48 1.46(4) .
C47 H47 0.9800 .
C48 H48A 0.9600 .
C48 H48B 0.9600 .
C48 H48C 0.9600 .
C49 H49A 0.9600 .
C49 H49B 0.9600 .
C49 H49C 0.9600 .
C50 C52 1.501(14) .
C50 C51 1.510(13) .
C50 H50 0.9800 .
C51 H51A 0.9600 .
C51 H51B 0.9600 .
C51 H51C 0.9600 .
C52 H52A 0.9600 .
C52 H52B 0.9600 .
C52 H52C 0.9600 .
C53 C54 1.26(2) .
C53 C55 1.44(2) .
C53 H53 0.9800 .
C54 H54A 0.9600 .
C54 H54B 0.9600 .
C54 H54C 0.9600 .
C55 H55A 0.9600 .
C55 H55B 0.9600 .
C55 H55C 0.9600 .

loop_
_geom_torsion_atom_site_label_1
_geom_torsion_atom_site_label_2
_geom_torsion_atom_site_label_3
_geom_torsion_atom_site_label_4
_geom_torsion
_geom_torsion_site_symmetry_1
_geom_torsion_site_symmetry_4
O9 Ti1 O8 C16 103(4) . .
O5 Ti1 O8 C16 6(4) . .
O10 Ti1 O8 C16 -160(4) . .
O6 Ti1 O8 C16 -78(4) . .
O4 Ti1 O8 C16 -78(4) . .
Ti2 Ti1 O8 C16 -141(4) . .
O8 Ti1 O9 C19 -29(3) . .
O5 Ti1 O9 C19 67(3) . .
O10 Ti1 O9 C19 -134(3) . .
O6 Ti1 O9 C19 151(3) . .
Ti2 Ti1 O9 C19 -167(3) . .
O12 Ti2 O11 Ti4 -3.4(3) . .
O3 Ti2 O11 Ti4 -100.4(3) . .
O10 Ti2 O11 Ti4 171.1(7) . .
O2 Ti2 O11 Ti4 97.1(3) . .
O6 Ti2 O11 Ti4 179.6(3) . .
Ti1 Ti2 O11 Ti4 -173.74(16) . .
O12 Ti2 O11 Ti3 -152.1(3) . 16_656
O3 Ti2 O11 Ti3 110.8(3) . 16_656
O10 Ti2 O11 Ti3 22.4(10) . 16_656
O2 Ti2 O11 Ti3 -51.6(3) . 16_656
O6 Ti2 O11 Ti3 30.9(3) . 16_656
Ti1 Ti2 O11 Ti3 37.5(4) . 16_656
O11 Ti2 O12 Ti3 1.8(5) . .
O3 Ti2 O12 Ti3 94.0(5) . .
O10 Ti2 O12 Ti3 -176.8(5) . .
O2 Ti2 O12 Ti3 -88.3(5) . .
O6 Ti2 O12 Ti3 166.2(9) . .
Ti1 Ti2 O12 Ti3 172.5(3) . .
O14 Ti3 O13 C25 -127(3) . .
O12 Ti3 O13 C25 -30(3) . .
O7 Ti3 O13 C25 56(3) 10_666 .
O1 Ti3 O13 C25 141(3) 10_666 .
Ti4 Ti3 O13 C25 -113(3) . .
O23 Ti5 O22 C44 34(2) . .
O19 Ti5 O22 C44 -65(2) . .
O24 Ti5 O22 C44 138(2) . .
O20 Ti5 O22 C44 -149(2) . .
Ti6 Ti5 O22 C44 171(2) . .
O22 Ti5 O23 C47 -162(3) . .
O19 Ti5 O23 C47 -63(3) . .
O24 Ti5 O23 C47 101(3) . .
O20 Ti5 O23 C47 30(4) . .
O18 Ti5 O23 C47 19(3) . .
Ti6 Ti5 O23 C47 80(3) . .
O26 Ti6 O25 Ti8 2.4(6) . 7_454
O17 Ti6 O25 Ti8 -89.6(6) . 7_454
O24 Ti6 O25 Ti8 179.8(5) . 7_454
O16 Ti6 O25 Ti8 91.8(6) 12_667 7_454
O20 Ti6 O25 Ti8 -154.9(9) . 7_454
Ti5 Ti6 O25 Ti8 -166.6(4) . 7_454
O25 Ti6 O26 Ti7 2.1(4) . .
O17 Ti6 O26 Ti7 97.7(3) . .
O24 Ti6 O26 Ti7 -168.6(7) . .
O16 Ti6 O26 Ti7 -98.7(3) 12_667 .
O20 Ti6 O26 Ti7 177.6(3) . .
Ti5 Ti6 O26 Ti7 170.62(17) . .
O25 Ti6 O26 Ti8 150.8(3) . 12_667
O17 Ti6 O26 Ti8 -113.7(3) . 12_667
O24 Ti6 O26 Ti8 -19.9(10) . 12_667
O16 Ti6 O26 Ti8 50.0(3) 12_667 12_667
O20 Ti6 O26 Ti8 -33.7(3) . 12_667
Ti5 Ti6 O26 Ti8 -40.7(4) . 12_667
O27 Ti8 O28 C53 86(4) 14_556 .
O25 Ti8 O28 C53 -11(4) 7_454 .
O21 Ti8 O28 C53 -98(4) 14_556 .
O15 Ti8 O28 C53 178(4) . .
Ti7 Ti8 O28 C53 71(4) . .
C6 C1 C2 C3 1.5(13) . .
C7 C1 C2 C3 -175.6(8) . .
C6 C1 C2 C8 -173.1(8) . 10_666
C7 C1 C2 C8 9.9(12) . 10_666
C1 C2 C3 C4 1.1(14) . .
C8 C2 C3 C4 175.7(9) 10_666 .
C2 C3 C4 C5 -3.7(16) . .
C3 C4 C5 C6 3.7(16) . .
C2 C1 C6 C5 -1.3(15) . .
C7 C1 C6 C5 175.9(9) . .
C4 C5 C6 C1 -1.2(16) . .
Ti3 O1 C7 O2 -6.6(13) 16_656 .
Ti3 O1 C7 C1 -178.5(5) 16_656 .
Ti2 O2 C7 O1 -1.9(12) . .
Ti2 O2 C7 C1 169.9(5) . .
C6 C1 C7 O1 65.2(10) . .
C2 C1 C7 O1 -117.7(9) . .
C6 C1 C7 O2 -107.5(9) . .
C2 C1 C7 O2 69.7(10) . .
Ti1 O4 C8 O3 1.0(13) . .
Ti1 O4 C8 C2 179.8(5) . 16_656
Ti2 O3 C8 O4 6.6(14) . .
Ti2 O3 C8 C2 -172.2(5) . 16_656
Ti1 O5 C9 C14 -162.7(8) . .
Ti1 O5 C9 C10 18.1(16) . .
O5 C9 C10 C11 177.6(10) . .
C14 C9 C10 C11 -1.6(15) . .
O5 C9 C10 C15 0.9(16) . .
C14 C9 C10 C15 -178.3(9) . .
C9 C10 C11 C12 2.4(18) . .
C15 C10 C11 C12 179.2(12) . .
C10 C11 C12 C13 0(2) . .
C10 C11 C12 Cl1 -179.6(10) . .
C11 C12 C13 C14 -4(3) . .
Cl1 C12 C13 C14 176.0(13) . .
C12 C13 C14 C9 5(2) . .
O5 C9 C14 C13 178.8(13) . .
C10 C9 C14 C13 -1.9(19) . .
Ti3 O7 C15 O6 1.6(14) 16_656 .
Ti3 O7 C15 C10 179.1(6) 16_656 .
Ti1 O6 C15 O7 173.6(5) . .
Ti2 O6 C15 O7 -14.8(12) . .
Ti1 O6 C15 C10 -3.7(12) . .
Ti2 O6 C15 C10 167.8(6) . .
C11 C10 C15 O7 -0.9(13) . .
C9 C10 C15 O7 175.9(8) . .
C11 C10 C15 O6 176.6(9) . .
C9 C10 C15 O6 -6.7(13) . .
Ti1 O8 C16 C18 -3(5) . .
Ti1 O8 C16 C17 -121(4) . .
Ti1 O9 C19 C20 -85(4) . .
Ti1 O9 C19 C21 129(2) . .
Ti2 O10 C22 C24 57.3(14) . .
Ti1 O10 C22 C24 -118.8(10) . .
Ti2 O10 C22 C23 -87.2(12) . .
Ti1 O10 C22 C23 96.7(11) . .
Ti3 O13 C25 C26 81(4) . .
Ti3 O13 C25 C27 -123(3) . .
C34 C29 C30 C31 -0.9(17) . .
C35 C29 C30 C31 178.5(11) . .
C29 C30 C31 C32 1(2) . .
C30 C31 C32 C33 -2(2) . .
C31 C32 C33 C34 3.3(19) . .
C32 C33 C34 C29 -3.5(16) . .
C32 C33 C34 C36 177.8(10) . .
C30 C29 C34 C33 2.3(15) . .
C35 C29 C34 C33 -177.1(9) . .
C30 C29 C34 C36 -179.0(10) . .
C35 C29 C34 C36 1.6(15) . .
Ti8 O15 C35 O16 -3.5(14) . .
Ti8 O15 C35 C29 -176.9(6) . .
Ti6 O16 C35 O15 -0.8(13) 14_556 .
Ti6 O16 C35 C29 172.6(6) 14_556 .
C34 C29 C35 O15 -109.3(10) . .
C30 C29 C35 O15 71.4(12) . .
C34 C29 C35 O16 76.7(12) . .
C30 C29 C35 O16 -102.7(10) . .
Ti5 O18 C36 O17 -6.8(17) . .
Ti5 O18 C36 C34 175.5(6) . .
Ti6 O17 C36 O18 -4.2(16) . .
Ti6 O17 C36 C34 173.6(6) . .
C33 C34 C36 O18 15.2(15) . .
C29 C34 C36 O18 -163.5(10) . .
C33 C34 C36 O17 -162.8(9) . .
C29 C34 C36 O17 18.5(13) . .
Ti5 O19 C37 C38 -10.8(15) . .
Ti5 O19 C37 C42 168.5(7) . .
O19 C37 C38 C39 179.3(10) . .
C42 C37 C38 C39 0.0 . .
O19 C37 C38 C43 -6.9(11) . .
C42 C37 C38 C43 173.9(8) . .
C37 C38 C39 C40 0.0 . .
C43 C38 C39 C40 -174.4(7) . .
C38 C39 C40 C41 0.0 . .
C38 C39 C40 Cl2 -178.7(8) . .
C39 C40 C41 C42 0.0 . .
Cl2 C40 C41 C42 178.6(9) . .
C40 C41 C42 C37 0.0 . .
O19 C37 C42 C41 -179.3(10) . .
C38 C37 C42 C41 0.0 . .
Ti8 O21 C43 O20 -13.5(17) 12_667 .
Ti8 O21 C43 C38 165.2(7) 12_667 .
Ti5 O20 C43 O21 -167.1(6) . .
Ti6 O20 C43 O21 15.4(14) . .
Ti5 O20 C43 C38 14.2(12) . .
Ti6 O20 C43 C38 -163.3(5) . .
C39 C38 C43 O21 -1.0(11) . .
C37 C38 C43 O21 -175.2(7) . .
C39 C38 C43 O20 177.7(7) . .
C37 C38 C43 O20 3.6(12) . .
Ti5 O22 C44 C45 -77(3) . .
Ti5 O22 C44 C46 56(4) . .
Ti5 O23 C47 C49 42(5) . .
Ti5 O23 C47 C48 138(4) . .
Ti6 O24 C50 C52 76.5(10) . .
Ti5 O24 C50 C52 -107.1(8) . .
Ti6 O24 C50 C51 -51.4(12) . .
Ti5 O24 C50 C51 125.0(8) . .
Ti8 O28 C53 C54 106(4) . .
Ti8 O28 C53 C55 -35(5) . .
